data_7151082
loop_
_publ_author_name
'Cockroft, Scott L.'
'Perkins, Julie'
'Zonta, Cristiano'
'Adams, Harry'
'Spey, Sharon E.'
'Low, Caroline M. R.'
'Vinter, Jeremy G.'
'Lawson, Kevin R.'
'Urch, Christopher J.'
'Hunter, Christopher A.'

_publ_section_title
;
 Substituent effects on aromatic stacking interactions.
;
_journal_issue 7
_journal_name_full 'Organic &amp; biomolecular chemistry'
_journal_page_first 1062
_journal_page_last 1080
_journal_paper_doi 10.1039/b617576g
_journal_volume 5
_journal_year 2007
_chemical_formula_sum 'C19 H24 N2 O'
_chemical_formula_weight 296.40
_chemical_name_systematic
;

?

;
_space_group_IT_number 61
_symmetry_cell_setting orthorhombic
_symmetry_space_group_name_Hall '-P 2ac 2ab'
_symmetry_space_group_name_H-M 'P b c a'
_atom_sites_solution_hydrogens geom
_atom_sites_solution_primary direct
_atom_sites_solution_secondary difmap
_audit_creation_method SHELXL-97
_cell_angle_alpha 90.00
_cell_angle_beta 90.00
_cell_angle_gamma 90.00
_cell_formula_units_Z 8
_cell_length_a 9.181(9)
_cell_length_b 19.20(2)
_cell_length_c 19.68(2)
_cell_measurement_reflns_used 22
_cell_measurement_temperature 293(2)
_cell_measurement_theta_max 25.02
_cell_measurement_theta_min 2.07
_cell_volume 3469(6)
_computing_cell_refinement 'Bruker XSCANS'
_computing_data_collection 'Bruker XSCANS'
_computing_data_reduction 'Bruker SHELXTL'
_computing_molecular_graphics 'Bruker SHELXTL'
_computing_publication_material 'Bruker SHELXTL'
_computing_structure_refinement 'SHELXL-97 (Sheldrick, 1997)'
_computing_structure_solution 'SHELXS-97 (Sheldrick, 1990)'
_diffrn_ambient_temperature 293(2)
_diffrn_measured_fraction_theta_full 0.998
_diffrn_measured_fraction_theta_max 0.998
_diffrn_measurement_device_type 'SIEMENS P4'
_diffrn_measurement_method '\w scans'
_diffrn_radiation_monochromator graphite
_diffrn_radiation_source 'fine-focus sealed tube'
_diffrn_radiation_type MoK\a
_diffrn_radiation_wavelength 0.71073
_diffrn_reflns_av_R_equivalents 0.0783
_diffrn_reflns_av_sigmaI/netI 0.0930
_diffrn_reflns_limit_h_max 10
_diffrn_reflns_limit_h_min -1
_diffrn_reflns_limit_k_max 22
_diffrn_reflns_limit_k_min -1
_diffrn_reflns_limit_l_max 23
_diffrn_reflns_limit_l_min -1
_diffrn_reflns_number 3889
_diffrn_reflns_theta_full 25.02
_diffrn_reflns_theta_max 25.02
_diffrn_reflns_theta_min 2.07
_diffrn_standards_interval_count 97
_diffrn_standards_number 3
_exptl_absorpt_coefficient_mu 0.070
_exptl_absorpt_correction_T_max 0.9724
_exptl_absorpt_correction_T_min 0.9557
_exptl_absorpt_correction_type multi-scan
_exptl_absorpt_process_details SADABS
_exptl_crystal_colour yellow
_exptl_crystal_density_diffrn 1.135
_exptl_crystal_density_method 'not measured'
_exptl_crystal_description block
_exptl_crystal_F_000 1280
_exptl_crystal_size_max 0.65
_exptl_crystal_size_mid 0.50
_exptl_crystal_size_min 0.40
_refine_diff_density_max 0.203
_refine_diff_density_min -0.199
_refine_diff_density_rms 0.044
_refine_ls_extinction_method none
_refine_ls_goodness_of_fit_ref 1.001
_refine_ls_hydrogen_treatment constr
_refine_ls_matrix_type full
_refine_ls_number_parameters 205
_refine_ls_number_reflns 3059
_refine_ls_number_restraints 0
_refine_ls_restrained_S_all 1.001
_refine_ls_R_factor_all 0.1752
_refine_ls_R_factor_gt 0.0727
_refine_ls_shift/su_max 0.000
_refine_ls_shift/su_mean 0.000
_refine_ls_structure_factor_coef Fsqd
_refine_ls_weighting_details 'calc w=1/[\s^2^(Fo^2^)+(0.0749P)^2^+0.0000P] where P=(Fo^2^+2Fc^2^)/3'
_refine_ls_weighting_scheme calc
_refine_ls_wR_factor_gt 0.1497
_refine_ls_wR_factor_ref 0.1921
_reflns_number_gt 1423
_reflns_number_total 3059
_reflns_threshold_expression >2sigma(I)
_cod_data_source_file b617576g.txt
_cod_data_source_block och27a
_cod_depositor_comments
;
The following automatic conversions were performed:
'_symmetry_cell_setting' value 'Orthorhombic' changed to 'orthorhombic'
according to '/home/saulius/struct/CIF-dictionaries/cif_core.dic'
dictionary named 'cif_core.dic' version 2.4.1 from
2010-06-29.

'_exptl_absorpt_correction_type' value 'MULTI-SCAN' changed
to 'multi-scan' according to
'/home/saulius/struct/CIF-dictionaries/cif_core.dic' dictionary named
'cif_core.dic' version 2.4.1 from
2010-06-29.

'_refine_ls_hydrogen_treatment' value 'CONSTR' changed to
'constr' according to '/home/saulius/struct/CIF-dictionaries/cif_core.dic'
dictionary named 'cif_core.dic' version 2.4.1 from 2010-06-29.

Automatic conversion script
Id: cif_fix_enum 1527 2010-12-29 10:47:43Z saulius 
;
_cod_original_cell_volume 3468(7)
_cod_original_sg_symbol_H-M Pbca
_cod_database_code 7151082

loop_
_symmetry_equiv_pos_as_xyz
'x, y, z'
'-x+1/2, -y, z+1/2'
'-x, y+1/2, -z+1/2'
'x+1/2, -y+1/2, -z'
'-x, -y, -z'
'x-1/2, y, -z-1/2'
'x, -y-1/2, z-1/2'
'-x-1/2, y-1/2, z'

loop_
_atom_site_label
_atom_site_type_symbol
_atom_site_fract_x
_atom_site_fract_y
_atom_site_fract_z
_atom_site_U_iso_or_equiv
_atom_site_adp_type
_atom_site_occupancy
_atom_site_symmetry_multiplicity
_atom_site_calc_flag
_atom_site_refinement_flags
_atom_site_disorder_assembly
_atom_site_disorder_group
O1 O 0.5633(3) 0.09603(13) 0.30081(12) 0.0573(7) Uani 1 1 d . . .
N1 N 0.3212(3) 0.10371(14) 0.28347(14) 0.0479(8) Uani 1 1 d . . .
H1 H 0.2500 0.0900 0.2584 0.057 Uiso 1 1 calc R . .
N2 N 0.1695(4) 0.28772(16) 0.49642(18) 0.0676(10) Uani 1 1 d . . .
C1 C 0.4542(4) 0.07936(18) 0.26861(18) 0.0452(9) Uani 1 1 d . . .
C2 C 0.2882(4) 0.15095(18) 0.33804(19) 0.0453(9) Uani 1 1 d . . .
C3 C 0.2524(4) 0.22081(18) 0.3231(2) 0.0509(10) Uani 1 1 d . . .
C4 C 0.2137(4) 0.26468(19) 0.3766(2) 0.0568(11) Uani 1 1 d . . .
H4 H 0.1907 0.3108 0.3667 0.068 Uiso 1 1 calc R . .
C5 C 0.2077(4) 0.24300(19) 0.4439(2) 0.0537(10) Uani 1 1 d . . .
C6 C 0.2447(4) 0.17250(19) 0.45639(19) 0.0538(10) Uani 1 1 d . . .
H6 H 0.2418 0.1560 0.5008 0.065 Uiso 1 1 calc R . .
C7 C 0.2850(4) 0.12733(17) 0.40505(19) 0.0455(9) Uani 1 1 d . . .
C8 C 0.4606(4) 0.02814(18) 0.21045(19) 0.0495(10) Uani 1 1 d . . .
C9 C 0.5009(5) -0.0417(2) 0.2244(2) 0.0666(12) Uani 1 1 d . . .
C10 C 0.5062(5) -0.0881(2) 0.1700(3) 0.0877(15) Uani 1 1 d . . .
H10 H 0.5311 -0.1343 0.1781 0.105 Uiso 1 1 calc R . .
C11 C 0.4758(6) -0.0675(3) 0.1052(3) 0.0875(16) Uani 1 1 d . . .
H11 H 0.4799 -0.0994 0.0697 0.105 Uiso 1 1 calc R . .
C12 C 0.4389(5) 0.0010(3) 0.0924(2) 0.0778(14) Uani 1 1 d . . .
H12 H 0.4189 0.0148 0.0481 0.093 Uiso 1 1 calc R . .
C13 C 0.4310(4) 0.0495(2) 0.1440(2) 0.0567(11) Uani 1 1 d . . .
C14 C 0.2523(5) 0.2475(2) 0.2518(2) 0.0768(13) Uani 1 1 d . . .
H14A H 0.2216 0.2953 0.2515 0.115 Uiso 1 1 calc R . .
H14B H 0.1864 0.2203 0.2248 0.115 Uiso 1 1 calc R . .
H14C H 0.3487 0.2441 0.2332 0.115 Uiso 1 1 calc R . .
C15 C 0.3209(4) 0.05200(17) 0.4217(2) 0.0642(12) Uani 1 1 d . . .
H15A H 0.2630 0.0217 0.3938 0.096 Uiso 1 1 calc R . .
H15B H 0.3001 0.0431 0.4687 0.096 Uiso 1 1 calc R . .
H15C H 0.4223 0.0435 0.4131 0.096 Uiso 1 1 calc R . .
C16 C 0.5369(6) -0.0650(2) 0.2953(2) 0.0948(17) Uani 1 1 d . . .
H16A H 0.5521 -0.1144 0.2956 0.142 Uiso 1 1 calc R . .
H16B H 0.4577 -0.0535 0.3251 0.142 Uiso 1 1 calc R . .
H16C H 0.6238 -0.0419 0.3104 0.142 Uiso 1 1 calc R . .
C17 C 0.3958(4) 0.1245(2) 0.1268(2) 0.0709(13) Uani 1 1 d . . .
H17A H 0.4083 0.1318 0.0789 0.106 Uiso 1 1 calc R . .
H17B H 0.4601 0.1548 0.1514 0.106 Uiso 1 1 calc R . .
H17C H 0.2969 0.1344 0.1392 0.106 Uiso 1 1 calc R . .
C18 C 0.1236(5) 0.2596(2) 0.5602(2) 0.0798(14) Uani 1 1 d . . .
H18A H 0.0408 0.2299 0.5532 0.120 Uiso 1 1 calc R . .
H18B H 0.0973 0.2969 0.5902 0.120 Uiso 1 1 calc R . .
H18C H 0.2016 0.2332 0.5799 0.120 Uiso 1 1 calc R . .
C19 C 0.1267(5) 0.3583(2) 0.4801(2) 0.0818(14) Uani 1 1 d . . .
H19A H 0.2018 0.3801 0.4537 0.123 Uiso 1 1 calc R . .
H19B H 0.1120 0.3841 0.5213 0.123 Uiso 1 1 calc R . .
H19C H 0.0378 0.3575 0.4544 0.123 Uiso 1 1 calc R . .

loop_
_atom_site_aniso_label
_atom_site_aniso_U_11
_atom_site_aniso_U_22
_atom_site_aniso_U_33
_atom_site_aniso_U_23
_atom_site_aniso_U_13
_atom_site_aniso_U_12
O1 0.0334(14) 0.0744(18) 0.0642(17) -0.0085(15) -0.0033(13) -0.0024(13)
N1 0.0321(16) 0.0525(18) 0.059(2) -0.0092(16) -0.0012(15) -0.0015(14)
N2 0.090(3) 0.0509(19) 0.062(2) -0.0109(19) 0.011(2) 0.0069(19)
C1 0.035(2) 0.049(2) 0.052(2) 0.0041(19) 0.003(2) -0.0027(19)
C2 0.034(2) 0.047(2) 0.056(3) -0.008(2) -0.0003(18) -0.0026(18)
C3 0.046(2) 0.050(2) 0.056(3) 0.003(2) 0.002(2) -0.0020(19)
C4 0.057(3) 0.043(2) 0.071(3) -0.001(2) 0.006(2) 0.004(2)
C5 0.052(2) 0.049(2) 0.059(3) -0.004(2) 0.003(2) 0.001(2)
C6 0.052(2) 0.060(3) 0.050(2) -0.001(2) -0.001(2) -0.001(2)
C7 0.039(2) 0.047(2) 0.050(2) -0.003(2) -0.0003(19) -0.0033(18)
C8 0.036(2) 0.049(2) 0.064(3) -0.012(2) 0.007(2) -0.0036(18)
C9 0.070(3) 0.052(3) 0.078(3) -0.005(3) 0.011(3) -0.001(2)
C10 0.100(4) 0.055(3) 0.108(4) -0.022(3) 0.030(3) -0.006(3)
C11 0.089(4) 0.087(4) 0.086(4) -0.031(3) 0.023(3) -0.014(3)
C12 0.068(3) 0.096(4) 0.069(3) -0.015(3) 0.004(3) -0.002(3)
C13 0.042(2) 0.076(3) 0.052(3) -0.013(2) 0.009(2) -0.005(2)
C14 0.094(4) 0.059(2) 0.077(3) 0.006(2) 0.010(3) 0.005(3)
C15 0.069(3) 0.048(2) 0.076(3) 0.007(2) 0.000(2) 0.007(2)
C16 0.122(4) 0.057(3) 0.106(4) 0.011(3) 0.021(4) 0.020(3)
C17 0.062(3) 0.092(3) 0.059(3) 0.010(3) 0.005(2) 0.009(3)
C18 0.098(4) 0.070(3) 0.071(3) -0.016(3) 0.018(3) 0.001(3)
C19 0.093(3) 0.056(3) 0.097(4) -0.012(3) 0.015(3) 0.013(3)

loop_
_atom_type_symbol
_atom_type_description
_atom_type_scat_dispersion_real
_atom_type_scat_dispersion_imag
_atom_type_scat_source
C C 0.0033 0.0016 'International Tables Vol C Tables 4.2.6.8 and 6.1.1.4'
H H 0.0000 0.0000 'International Tables Vol C Tables 4.2.6.8 and 6.1.1.4'
N N 0.0061 0.0033 'International Tables Vol C Tables 4.2.6.8 and 6.1.1.4'
O O 0.0106 0.0060 'International Tables Vol C Tables 4.2.6.8 and 6.1.1.4'

loop_
_geom_angle_atom_site_label_1
_geom_angle_atom_site_label_2
_geom_angle_atom_site_label_3
_geom_angle
_geom_angle_site_symmetry_1
_geom_angle_site_symmetry_3
_geom_angle_publ_flag
C1 N1 C2 125.1(3) . . ?
C5 N2 C18 119.6(3) . . ?
C5 N2 C19 118.8(4) . . ?
C18 N2 C19 117.9(3) . . ?
O1 C1 N1 122.7(3) . . ?
O1 C1 C8 121.9(3) . . ?
N1 C1 C8 115.4(3) . . ?
C7 C2 C3 120.0(3) . . ?
C7 C2 N1 120.4(3) . . ?
C3 C2 N1 119.5(3) . . ?
C4 C3 C2 118.4(4) . . ?
C4 C3 C14 120.1(3) . . ?
C2 C3 C14 121.4(3) . . ?
C3 C4 C5 123.3(4) . . ?
N2 C5 C4 122.3(4) . . ?
N2 C5 C6 121.4(4) . . ?
C4 C5 C6 116.3(4) . . ?
C7 C6 C5 122.4(4) . . ?
C6 C7 C2 119.5(3) . . ?
C6 C7 C15 119.8(4) . . ?
C2 C7 C15 120.6(3) . . ?
C13 C8 C9 120.7(4) . . ?
C13 C8 C1 120.7(3) . . ?
C9 C8 C1 118.6(4) . . ?
C10 C9 C8 117.7(4) . . ?
C10 C9 C16 121.0(4) . . ?
C8 C9 C16 121.3(4) . . ?
C11 C10 C9 121.7(5) . . ?
C10 C11 C12 119.7(5) . . ?
C13 C12 C11 121.5(5) . . ?
C12 C13 C8 118.7(4) . . ?
C12 C13 C17 119.2(4) . . ?
C8 C13 C17 122.0(4) . . ?

loop_
_geom_bond_atom_site_label_1
_geom_bond_atom_site_label_2
_geom_bond_distance
_geom_bond_site_symmetry_2
_geom_bond_publ_flag
O1 C1 1.228(4) . ?
N1 C1 1.340(4) . ?
N1 C2 1.438(4) . ?
N2 C5 1.389(5) . ?
N2 C18 1.429(5) . ?
N2 C19 1.447(5) . ?
C1 C8 1.510(5) . ?
C2 C7 1.395(5) . ?
C2 C3 1.412(5) . ?
C3 C4 1.394(5) . ?
C3 C14 1.494(5) . ?
C4 C5 1.390(5) . ?
C5 C6 1.417(5) . ?
C6 C7 1.382(5) . ?
C7 C15 1.519(5) . ?
C8 C13 1.397(5) . ?
C8 C9 1.417(5) . ?
C9 C10 1.394(6) . ?
C9 C16 1.501(6) . ?
C10 C11 1.365(6) . ?
C11 C12 1.381(6) . ?
C12 C13 1.379(5) . ?
C13 C17 1.513(6) . ?

loop_
_geom_torsion_atom_site_label_1
_geom_torsion_atom_site_label_2
_geom_torsion_atom_site_label_3
_geom_torsion_atom_site_label_4
_geom_torsion
_geom_torsion_site_symmetry_1
_geom_torsion_site_symmetry_2
_geom_torsion_site_symmetry_3
_geom_torsion_site_symmetry_4
_geom_torsion_publ_flag
C2 N1 C1 O1 -0.6(5) . . . . ?
C2 N1 C1 C8 177.8(3) . . . . ?
C1 N1 C2 C7 -75.4(5) . . . . ?
C1 N1 C2 C3 107.6(4) . . . . ?
C7 C2 C3 C4 -0.2(5) . . . . ?
N1 C2 C3 C4 176.8(3) . . . . ?
C7 C2 C3 C14 -178.9(3) . . . . ?
N1 C2 C3 C14 -1.9(5) . . . . ?
C2 C3 C4 C5 -0.4(6) . . . . ?
C14 C3 C4 C5 178.3(4) . . . . ?
C18 N2 C5 C4 161.6(4) . . . . ?
C19 N2 C5 C4 3.5(6) . . . . ?
C18 N2 C5 C6 -19.2(6) . . . . ?
C19 N2 C5 C6 -177.3(4) . . . . ?
C3 C4 C5 N2 179.7(4) . . . . ?
C3 C4 C5 C6 0.5(6) . . . . ?
N2 C5 C6 C7 -179.1(3) . . . . ?
C4 C5 C6 C7 0.1(5) . . . . ?
C5 C6 C7 C2 -0.8(5) . . . . ?
C5 C6 C7 C15 -179.0(3) . . . . ?
C3 C2 C7 C6 0.8(5) . . . . ?
N1 C2 C7 C6 -176.2(3) . . . . ?
C3 C2 C7 C15 179.0(3) . . . . ?
N1 C2 C7 C15 2.0(5) . . . . ?
O1 C1 C8 C13 -113.9(4) . . . . ?
N1 C1 C8 C13 67.8(4) . . . . ?
O1 C1 C8 C9 64.6(5) . . . . ?
N1 C1 C8 C9 -113.8(4) . . . . ?
C13 C8 C9 C10 -1.5(6) . . . . ?
C1 C8 C9 C10 -180.0(4) . . . . ?
C13 C8 C9 C16 178.4(4) . . . . ?
C1 C8 C9 C16 -0.1(6) . . . . ?
C8 C9 C10 C11 0.8(7) . . . . ?
C16 C9 C10 C11 -179.0(5) . . . . ?
C9 C10 C11 C12 0.1(7) . . . . ?
C10 C11 C12 C13 -0.4(7) . . . . ?
C11 C12 C13 C8 -0.3(6) . . . . ?
C11 C12 C13 C17 177.6(4) . . . . ?
C9 C8 C13 C12 1.3(6) . . . . ?
C1 C8 C13 C12 179.7(3) . . . . ?
C9 C8 C13 C17 -176.5(4) . . . . ?
C1 C8 C13 C17 1.9(6) . . . . ?

loop_
_cod_related_entry_id
_cod_related_entry_database
_cod_related_entry_code
1 ChemSpider 17274013
